data_7155331
loop_
_publ_author_name
'Li, Jiawen'
'Qin, Guiping'
'Huang, Hanmin'

_publ_section_title
;
 Silver-catalyzed nucleophilic substitution of aminals with ethyl
 diazoacetate: a new pathway to \b-amino-\a-diazoesters.
;
_journal_issue 45
_journal_name_full 'Organic &amp; biomolecular chemistry'
_journal_page_first 10572
_journal_page_last 10575
_journal_paper_doi 10.1039/c6ob02136k
_journal_volume 14
_journal_year 2016
_chemical_formula_sum 'C16 H21 N3 O3'
_chemical_formula_weight 303.36
_chemical_name_systematic
; 
 ? 
;
_space_group_IT_number 14
_symmetry_cell_setting monoclinic
_symmetry_space_group_name_Hall '-P 2yn'
_symmetry_space_group_name_H-M 'P 1 21/n 1'
_atom_sites_solution_hydrogens geom
_atom_sites_solution_primary direct
_atom_sites_solution_secondary difmap
_audit_creation_method SHELXL-97
_audit_update_record
;
2016-09-04 deposited with the CCDC.
2016-10-20 downloaded from the CCDC.
;
_cell_angle_alpha 90.00
_cell_angle_beta 98.598(3)
_cell_angle_gamma 90.00
_cell_formula_units_Z 4
_cell_length_a 10.3562(19)
_cell_length_b 14.494(3)
_cell_length_c 10.9559(19)
_cell_measurement_reflns_used 2182
_cell_measurement_temperature 296(2)
_cell_measurement_theta_max 23.74
_cell_measurement_theta_min 2.35
_cell_volume 1626.0(5)
_computing_cell_refinement 'Bruker SMART'
_computing_data_collection 'Bruker SMART APEX II'
_computing_data_reduction 'Bruker SMART'
_computing_structure_refinement 'SHELXL-97 (Sheldrick, 2008)'
_computing_structure_solution 'SHELXS-97 (Sheldrick, 2008)'
_diffrn_ambient_temperature 296(2)
_diffrn_measured_fraction_theta_full 0.983
_diffrn_measured_fraction_theta_max 0.983
_diffrn_measurement_device_type 'Bruker APEX II area detector'
_diffrn_measurement_method '\w scans'
_diffrn_radiation_monochromator graphite
_diffrn_radiation_source 'fine-focus sealed tube'
_diffrn_radiation_type MoK\a
_diffrn_radiation_wavelength 0.71073
_diffrn_reflns_av_R_equivalents 0.0304
_diffrn_reflns_av_sigmaI/netI 0.0400
_diffrn_reflns_limit_h_max 12
_diffrn_reflns_limit_h_min -13
_diffrn_reflns_limit_k_max 19
_diffrn_reflns_limit_k_min -17
_diffrn_reflns_limit_l_max 14
_diffrn_reflns_limit_l_min -14
_diffrn_reflns_number 10300
_diffrn_reflns_theta_full 28.38
_diffrn_reflns_theta_max 28.38
_diffrn_reflns_theta_min 2.35
_exptl_absorpt_coefficient_mu 0.087
_exptl_absorpt_correction_T_max 0.9828
_exptl_absorpt_correction_T_min 0.9744
_exptl_absorpt_correction_type multi-scan
_exptl_absorpt_process_details SADABS
_exptl_crystal_colour yellow
_exptl_crystal_density_diffrn 1.239
_exptl_crystal_density_method 'not measured'
_exptl_crystal_description block
_exptl_crystal_F_000 648
_exptl_crystal_size_max 0.30
_exptl_crystal_size_mid 0.25
_exptl_crystal_size_min 0.20
_refine_diff_density_max 0.231
_refine_diff_density_min -0.176
_refine_diff_density_rms 0.035
_refine_ls_extinction_method none
_refine_ls_goodness_of_fit_ref 0.996
_refine_ls_hydrogen_treatment mixed
_refine_ls_matrix_type full
_refine_ls_number_parameters 201
_refine_ls_number_reflns 3999
_refine_ls_number_restraints 2
_refine_ls_restrained_S_all 1.001
_refine_ls_R_factor_all 0.0923
_refine_ls_R_factor_gt 0.0518
_refine_ls_shift/su_max 0.000
_refine_ls_shift/su_mean 0.000
_refine_ls_structure_factor_coef Fsqd
_refine_ls_weighting_details 'calc w=1/[\s^2^(Fo^2^)+(0.0450P)^2^+0.4762P] where P=(Fo^2^+2Fc^2^)/3'
_refine_ls_weighting_scheme calc
_refine_ls_wR_factor_gt 0.1161
_refine_ls_wR_factor_ref 0.1361
_reflns_number_gt 2400
_reflns_number_total 3999
_reflns_threshold_expression >2sigma(I)
_cod_data_source_file c6ob02136k2.cif
_cod_data_source_block 1
_cod_depositor_comments
;
The following automatic conversions were performed:

'_symmetry_cell_setting' value 'Monoclinic' changed to 'monoclinic'
according to
/usr/data/users/saulius/crontab/automatic-downloads/rss-feeds/RSC/lib/dictionaries/cif_core.dic
dictionary named 'cif_core.dic' version 2.4.2 from 2011-04-26.

'_exptl_absorpt_correction_type' value 'Multi-scan' changed to
'multi-scan' according to
/usr/data/users/saulius/crontab/automatic-downloads/rss-feeds/RSC/lib/dictionaries/cif_core.dic
dictionary named 'cif_core.dic' version 2.4.2 from 2011-04-26.

Automatic conversion script
Id: cif_fix_values 4268 2015-11-12 08:31:59Z antanas 

 Adding full bibliography for 7155331--7155332.cif.
;
_cod_original_cell_volume 1626.1(5)
_cod_original_sg_symbol_H-M P2(1)/n
_cod_database_code 7155331

loop_
_symmetry_equiv_pos_as_xyz
'x, y, z'
'-x+1/2, y+1/2, -z+1/2'
'-x, -y, -z'
'x-1/2, -y-1/2, z-1/2'

loop_
_atom_site_label
_atom_site_type_symbol
_atom_site_fract_x
_atom_site_fract_y
_atom_site_fract_z
_atom_site_U_iso_or_equiv
_atom_site_adp_type
_atom_site_occupancy
_atom_site_symmetry_multiplicity
_atom_site_calc_flag
_atom_site_refinement_flags
C1 C 0.48745(16) 0.25802(11) 0.47443(16) 0.0438(4) Uani 1 1 d .
C2 C 0.55098(19) 0.32246(13) 0.5554(2) 0.0587(5) Uani 1 1 d .
H2 H 0.5531 0.3147 0.6399 0.070 Uiso 1 1 calc R
C3 C 0.6117(2) 0.39885(14) 0.5117(2) 0.0747(6) Uani 1 1 d .
H3 H 0.6555 0.4412 0.5668 0.090 Uiso 1 1 calc R
C4 C 0.6068(2) 0.41117(16) 0.3878(3) 0.0769(7) Uani 1 1 d .
H4 H 0.6460 0.4625 0.3580 0.092 Uiso 1 1 calc R
C5 C 0.5443(2) 0.34818(15) 0.3076(2) 0.0674(6) Uani 1 1 d .
H5 H 0.5418 0.3575 0.2233 0.081 Uiso 1 1 calc R
C6 C 0.48407(17) 0.27050(13) 0.34722(17) 0.0515(4) Uani 1 1 d .
C7 C 0.41632(16) 0.17678(11) 0.52387(16) 0.0436(4) Uani 1 1 d .
H7 H 0.4236 0.1238 0.4697 0.052 Uiso 1 1 calc R
C8 C 0.40172(19) 0.08320(13) 0.70831(19) 0.0585(5) Uani 1 1 d .
H8A H 0.3917 0.0270 0.6598 0.070 Uiso 1 1 calc R
H8B H 0.3154 0.1075 0.7133 0.070 Uiso 1 1 calc R
C9 C 0.4715(2) 0.06235(16) 0.8362(2) 0.0698(6) Uani 1 1 d .
H9A H 0.4785 0.1185 0.8849 0.084 Uiso 1 1 calc R
H9B H 0.4205 0.0183 0.8757 0.084 Uiso 1 1 calc R
C10 C 0.6726(2) 0.08897(15) 0.7734(2) 0.0667(6) Uani 1 1 d .
H10A H 0.7577 0.0623 0.7690 0.080 Uiso 1 1 calc R
H10B H 0.6858 0.1453 0.8214 0.080 Uiso 1 1 calc R
C11 C 0.60714(17) 0.11152(14) 0.64592(18) 0.0557(5) Uani 1 1 d .
H11A H 0.6600 0.1553 0.6083 0.067 Uiso 1 1 calc R
H11B H 0.5992 0.0560 0.5960 0.067 Uiso 1 1 calc R
C12 C 0.27299(16) 0.19937(12) 0.51714(16) 0.0459(4) Uani 1 1 d .
N2 N 0.24165(14) 0.28044(11) 0.55797(14) 0.0518(4) Uani 1 1 d .
C14 C 0.16799(17) 0.13957(13) 0.46355(19) 0.0544(5) Uani 1 1 d .
C16 C 0.4164(2) 0.20376(17) 0.25405(19) 0.0739(6) Uani 1 1 d .
H16A H 0.4260 0.2240 0.1725 0.111 Uiso 1 1 calc R
H16B H 0.3254 0.2009 0.2617 0.111 Uiso 1 1 calc R
H16C H 0.4547 0.1437 0.2685 0.111 Uiso 1 1 calc R
N1 N 0.47710(13) 0.15081(9) 0.64887(13) 0.0446(3) Uani 1 1 d .
O1 O 0.59778(14) 0.02599(10) 0.83396(14) 0.0737(4) Uani 1 1 d .
O2 O 0.05051(12) 0.17846(9) 0.46304(13) 0.0624(4) Uani 1 1 d D
O3 O 0.18487(14) 0.06349(10) 0.42482(18) 0.0851(5) Uani 1 1 d .
C17 C -0.0624(2) 0.12395(17) 0.4088(3) 0.0878(8) Uani 1 1 d D
H17A H -0.0496 0.1019 0.3279 0.105 Uiso 1 1 calc R
H17B H -0.0723 0.0709 0.4605 0.105 Uiso 1 1 calc R
C18 C -0.1772(2) 0.1804(2) 0.3983(3) 0.1006(9) Uani 1 1 d D
H18A H -0.1861 0.2054 0.4778 0.151 Uiso 1 1 calc R
H18B H -0.2526 0.1436 0.3687 0.151 Uiso 1 1 calc R
H18C H -0.1699 0.2299 0.3415 0.151 Uiso 1 1 calc R
N3 N 0.21901(19) 0.35039(14) 0.59306(19) 0.0809(6) Uani 1 1 d .

loop_
_atom_site_aniso_label
_atom_site_aniso_U_11
_atom_site_aniso_U_22
_atom_site_aniso_U_33
_atom_site_aniso_U_23
_atom_site_aniso_U_13
_atom_site_aniso_U_12
C1 0.0369(9) 0.0411(9) 0.0534(10) -0.0003(8) 0.0062(8) 0.0050(7)
C2 0.0592(12) 0.0503(11) 0.0663(13) -0.0073(9) 0.0085(10) -0.0058(9)
C3 0.0702(14) 0.0526(12) 0.1014(19) -0.0142(12) 0.0131(13) -0.0132(10)
C4 0.0723(15) 0.0587(13) 0.105(2) 0.0132(13) 0.0307(14) -0.0045(11)
C5 0.0622(13) 0.0701(13) 0.0735(14) 0.0179(12) 0.0220(11) 0.0054(11)
C6 0.0443(10) 0.0542(11) 0.0570(11) 0.0051(9) 0.0109(8) 0.0064(8)
C7 0.0392(9) 0.0416(9) 0.0496(10) -0.0039(7) 0.0060(7) 0.0018(7)
C8 0.0501(11) 0.0554(11) 0.0690(12) 0.0119(10) 0.0058(9) -0.0039(9)
C9 0.0676(14) 0.0701(13) 0.0711(14) 0.0232(11) 0.0087(11) -0.0009(11)
C10 0.0516(12) 0.0722(13) 0.0724(14) 0.0118(11) -0.0038(10) 0.0068(10)
C11 0.0437(10) 0.0605(11) 0.0625(12) 0.0001(9) 0.0061(9) 0.0092(8)
C12 0.0394(9) 0.0459(9) 0.0520(10) 0.0002(8) 0.0050(8) 0.0030(7)
N2 0.0423(8) 0.0592(10) 0.0520(9) -0.0028(8) 0.0015(7) 0.0075(7)
C14 0.0412(10) 0.0543(11) 0.0674(12) 0.0024(10) 0.0067(9) 0.0006(8)
C16 0.0820(16) 0.0875(16) 0.0506(12) -0.0011(11) 0.0050(11) -0.0052(13)
N1 0.0387(7) 0.0453(8) 0.0496(8) 0.0034(6) 0.0059(6) 0.0030(6)
O1 0.0692(10) 0.0626(9) 0.0844(11) 0.0220(8) -0.0045(8) 0.0082(7)
O2 0.0377(7) 0.0663(9) 0.0814(10) -0.0031(7) 0.0026(6) 0.0003(6)
O3 0.0531(9) 0.0593(9) 0.1408(15) -0.0256(9) 0.0079(9) -0.0043(7)
C17 0.0456(12) 0.0819(16) 0.130(2) -0.0032(15) -0.0072(13) -0.0119(11)
C18 0.0477(13) 0.138(2) 0.112(2) -0.0240(18) -0.0026(13) 0.0002(14)
N3 0.0750(13) 0.0711(12) 0.0929(14) -0.0245(11) 0.0007(10) 0.0217(10)

loop_
_atom_type_symbol
_atom_type_description
_atom_type_scat_dispersion_real
_atom_type_scat_dispersion_imag
_atom_type_scat_source
C C 0.0033 0.0016 'International Tables Vol C Tables 4.2.6.8 and 6.1.1.4'
H H 0.0000 0.0000 'International Tables Vol C Tables 4.2.6.8 and 6.1.1.4'
N N 0.0061 0.0033 'International Tables Vol C Tables 4.2.6.8 and 6.1.1.4'
O O 0.0106 0.0060 'International Tables Vol C Tables 4.2.6.8 and 6.1.1.4'

loop_
_geom_angle_atom_site_label_1
_geom_angle_atom_site_label_2
_geom_angle_atom_site_label_3
_geom_angle
C2 C1 C6 119.29(17)
C2 C1 C7 119.99(16)
C6 C1 C7 120.65(15)
C1 C2 C3 120.7(2)
C1 C2 H2 119.6
C3 C2 H2 119.6
C4 C3 C2 119.7(2)
C4 C3 H3 120.2
C2 C3 H3 120.2
C5 C4 C3 119.9(2)
C5 C4 H4 120.1
C3 C4 H4 120.1
C4 C5 C6 122.3(2)
C4 C5 H5 118.8
C6 C5 H5 118.8
C5 C6 C1 118.05(18)
C5 C6 C16 119.73(18)
C1 C6 C16 122.21(17)
N1 C7 C12 112.46(13)
N1 C7 C1 111.44(14)
C12 C7 C1 109.72(13)
N1 C7 H7 107.7
C12 C7 H7 107.7
C1 C7 H7 107.7
N1 C8 C9 109.51(16)
N1 C8 H8A 109.8
C9 C8 H8A 109.8
N1 C8 H8B 109.8
C9 C8 H8B 109.8
H8A C8 H8B 108.2
O1 C9 C8 111.99(18)
O1 C9 H9A 109.2
C8 C9 H9A 109.2
O1 C9 H9B 109.2
C8 C9 H9B 109.2
H9A C9 H9B 107.9
O1 C10 C11 111.89(17)
O1 C10 H10A 109.2
C11 C10 H10A 109.2
O1 C10 H10B 109.2
C11 C10 H10B 109.2
H10A C10 H10B 107.9
N1 C11 C10 110.75(16)
N1 C11 H11A 109.5
C10 C11 H11A 109.5
N1 C11 H11B 109.5
C10 C11 H11B 109.5
H11A C11 H11B 108.1
N2 C12 C14 117.72(16)
N2 C12 C7 117.88(15)
C14 C12 C7 124.34(15)
N3 N2 C12 177.77(19)
O3 C14 O2 124.29(18)
O3 C14 C12 123.55(17)
O2 C14 C12 112.15(16)
C6 C16 H16A 109.5
C6 C16 H16B 109.5
H16A C16 H16B 109.5
C6 C16 H16C 109.5
H16A C16 H16C 109.5
H16B C16 H16C 109.5
C8 N1 C11 107.58(14)
C8 N1 C7 113.80(14)
C11 N1 C7 110.24(13)
C9 O1 C10 109.80(15)
C14 O2 C17 116.42(16)
C18 C17 O2 109.1(2)
C18 C17 H17A 109.9
O2 C17 H17A 109.9
C18 C17 H17B 109.9
O2 C17 H17B 109.9
H17A C17 H17B 108.3
C17 C18 H18A 109.5
C17 C18 H18B 109.5
H18A C18 H18B 109.5
C17 C18 H18C 109.5
H18A C18 H18C 109.5
H18B C18 H18C 109.5

loop_
_geom_bond_atom_site_label_1
_geom_bond_atom_site_label_2
_geom_bond_distance
C1 C2 1.385(2)
C1 C6 1.401(2)
C1 C7 1.530(2)
C2 C3 1.394(3)
C2 H2 0.9300
C3 C4 1.362(3)
C3 H3 0.9300
C4 C5 1.362(3)
C4 H4 0.9300
C5 C6 1.388(3)
C5 H5 0.9300
C6 C16 1.502(3)
C7 N1 1.468(2)
C7 C12 1.511(2)
C7 H7 0.9800
C8 N1 1.465(2)
C8 C9 1.508(3)
C8 H8A 0.9700
C8 H8B 0.9700
C9 O1 1.414(2)
C9 H9A 0.9700
C9 H9B 0.9700
C10 O1 1.424(2)
C10 C11 1.495(3)
C10 H10A 0.9700
C10 H10B 0.9700
C11 N1 1.467(2)
C11 H11A 0.9700
C11 H11B 0.9700
C12 N2 1.315(2)
C12 C14 1.445(3)
N2 N3 1.121(2)
C14 O3 1.204(2)
C14 O2 1.340(2)
C16 H16A 0.9600
C16 H16B 0.9600
C16 H16C 0.9600
O2 C17 1.462(2)
C17 C18 1.434(3)
C17 H17A 0.9700
C17 H17B 0.9700
C18 H18A 0.9600
C18 H18B 0.9600
C18 H18C 0.9600

loop_
_geom_torsion_atom_site_label_1
_geom_torsion_atom_site_label_2
_geom_torsion_atom_site_label_3
_geom_torsion_atom_site_label_4
_geom_torsion
C6 C1 C2 C3 -0.3(3)
C7 C1 C2 C3 -177.40(17)
C1 C2 C3 C4 1.1(3)
C2 C3 C4 C5 -1.0(3)
C3 C4 C5 C6 0.1(3)
C4 C5 C6 C1 0.7(3)
C4 C5 C6 C16 179.8(2)
C2 C1 C6 C5 -0.5(3)
C7 C1 C6 C5 176.50(16)
C2 C1 C6 C16 -179.66(18)
C7 C1 C6 C16 -2.6(3)
C2 C1 C7 N1 -29.2(2)
C6 C1 C7 N1 153.78(15)
C2 C1 C7 C12 96.02(19)
C6 C1 C7 C12 -80.99(19)
N1 C8 C9 O1 -59.8(2)
O1 C10 C11 N1 58.1(2)
N1 C7 C12 N2 77.73(19)
C1 C7 C12 N2 -46.9(2)
N1 C7 C12 C14 -105.31(19)
C1 C7 C12 C14 130.06(18)
C14 C12 N2 N3 -167(5)
C7 C12 N2 N3 10(5)
N2 C12 C14 O3 -178.92(19)
C7 C12 C14 O3 4.1(3)
N2 C12 C14 O2 0.6(2)
C7 C12 C14 O2 -176.36(15)
C9 C8 N1 C11 58.3(2)
C9 C8 N1 C7 -179.26(16)
C10 C11 N1 C8 -58.1(2)
C10 C11 N1 C7 177.29(15)
C12 C7 N1 C8 47.39(19)
C1 C7 N1 C8 171.07(14)
C12 C7 N1 C11 168.35(14)
C1 C7 N1 C11 -67.97(17)
C8 C9 O1 C10 57.4(2)
C11 C10 O1 C9 -56.4(2)
O3 C14 O2 C17 -1.4(3)
C12 C14 O2 C17 179.07(19)
C14 O2 C17 C18 -171.2(2)
